data_7013523
loop_
_publ_author_name
'Steel, Peter J.'
'Sumby, Christopher J.'

_publ_section_title
;
 Coordination chemistry of di-2-pyridylmethane and related bridging
 ligands with silver(i), copper(ii), palladium(ii) and zinc(ii)
;
_journal_issue 23
_journal_name_full 'Dalton Transactions'
_journal_page_first 4505
_journal_paper_doi 10.1039/b309479k
_journal_year 2003
_chemical_formula_sum 'C12 H12 Cl2 N2 O2 Pd'
_chemical_formula_weight 393.54
_chemical_name_common 18
_chemical_name_systematic
;
?
;
_space_group_IT_number 14
_symmetry_cell_setting monoclinic
_symmetry_space_group_name_Hall '-P 2yn'
_symmetry_space_group_name_H-M 'P 1 21/n 1'
_atom_sites_solution_hydrogens geom
_atom_sites_solution_primary direct
_atom_sites_solution_secondary difmap
_audit_creation_method SHELXL-97
_cell_angle_alpha 90.00
_cell_angle_beta 91.509(15)
_cell_angle_gamma 90.00
_cell_formula_units_Z 4
_cell_length_a 9.106(3)
_cell_length_b 11.784(5)
_cell_length_c 12.625(4)
_cell_measurement_reflns_used 4157
_cell_measurement_temperature 168(2)
_cell_measurement_theta_max 26.35
_cell_measurement_theta_min 2.72
_cell_volume 1354.3(8)
_computing_cell_refinement 'Bruker SMART'
_computing_data_collection 'Bruker SMART'
_computing_data_reduction 'Bruker SAINT'
_computing_molecular_graphics 'Bruker SHELXTL'
_computing_publication_material 'Bruker SHELXTL'
_computing_structure_refinement 'SHELXL-97 (Sheldrick, 1997)'
_computing_structure_solution 'SHELXS-97 (Sheldrick, 1990)'
_diffrn_ambient_temperature 168(2)
_diffrn_measured_fraction_theta_full 0.989
_diffrn_measured_fraction_theta_max 0.989
_diffrn_measurement_device_type 'CCD area detector'
_diffrn_measurement_method 'phi and omega scans'
_diffrn_radiation_monochromator graphite
_diffrn_radiation_source 'fine-focus sealed tube'
_diffrn_radiation_type MoK\a
_diffrn_radiation_wavelength 0.71073
_diffrn_reflns_av_R_equivalents 0.0268
_diffrn_reflns_av_sigmaI/netI 0.0352
_diffrn_reflns_limit_h_max 11
_diffrn_reflns_limit_h_min -9
_diffrn_reflns_limit_k_max 12
_diffrn_reflns_limit_k_min -14
_diffrn_reflns_limit_l_max 10
_diffrn_reflns_limit_l_min -15
_diffrn_reflns_number 9676
_diffrn_reflns_theta_full 26.45
_diffrn_reflns_theta_max 26.45
_diffrn_reflns_theta_min 2.36
_exptl_absorpt_coefficient_mu 1.762
_exptl_absorpt_correction_T_max 1.000000
_exptl_absorpt_correction_T_min 0.831089
_exptl_absorpt_correction_type multi-scan
_exptl_absorpt_process_details 'Blessing, Acta Cryst. (1995) A51 33-38'
_exptl_crystal_colour yellow
_exptl_crystal_density_diffrn 1.930
_exptl_crystal_density_method 'not measured'
_exptl_crystal_description plate
_exptl_crystal_F_000 776
_exptl_crystal_size_max 0.37
_exptl_crystal_size_mid 0.35
_exptl_crystal_size_min 0.04
_refine_diff_density_max 0.664
_refine_diff_density_min -0.575
_refine_diff_density_rms 0.092
_refine_ls_extinction_method none
_refine_ls_goodness_of_fit_ref 1.044
_refine_ls_hydrogen_treatment mixed
_refine_ls_matrix_type full
_refine_ls_number_parameters 157
_refine_ls_number_reflns 2761
_refine_ls_number_restraints 0
_refine_ls_restrained_S_all 1.044
_refine_ls_R_factor_all 0.0441
_refine_ls_R_factor_gt 0.0311
_refine_ls_shift/su_max 0.002
_refine_ls_shift/su_mean 0.000
_refine_ls_structure_factor_coef Fsqd
_refine_ls_weighting_details 'calc w=1/[\s^2^(Fo^2^)+(0.0323P)^2^+1.3477P] where P=(Fo^2^+2Fc^2^)/3'
_refine_ls_weighting_scheme calc
_refine_ls_wR_factor_gt 0.0691
_refine_ls_wR_factor_ref 0.0716
_reflns_number_gt 2233
_reflns_number_total 2761
_reflns_threshold_expression >2sigma(I)
_cod_data_source_file b309479k.txt
_cod_data_source_block Compound-18
_cod_depositor_comments
;
The following automatic conversions were performed:
'_symmetry_cell_setting' value 'Monoclinic' changed to 'monoclinic'
according to '/home/saulius/struct/CIF-dictionaries/cif_core.dic'
dictionary named 'cif_core.dic' version 2.4.1 from 2010-06-29.

Automatic conversion script
Id: cif_fix_enum 1527 2010-12-29 10:47:43Z saulius 
;
_cod_original_cell_volume 1354.2(9)
_cod_original_sg_symbol_H-M P2(1)/n
_cod_database_code 7013523

loop_
_symmetry_equiv_pos_as_xyz
'x, y, z'
'-x+1/2, y+1/2, -z+1/2'
'-x, -y, -z'
'x-1/2, -y-1/2, z-1/2'

loop_
_atom_site_label
_atom_site_type_symbol
_atom_site_fract_x
_atom_site_fract_y
_atom_site_fract_z
_atom_site_U_iso_or_equiv
_atom_site_adp_type
_atom_site_occupancy
_atom_site_symmetry_multiplicity
_atom_site_calc_flag
_atom_site_refinement_flags
_atom_site_disorder_assembly
_atom_site_disorder_group
Pd1 Pd 0.19478(3) 0.57256(2) 0.22801(2) 0.02226(10) Uani 1 1 d . . .
Cl1 Cl -0.03268(10) 0.60972(10) 0.15330(8) 0.0363(2) Uani 1 1 d . . .
Cl2 Cl 0.09252(10) 0.51637(9) 0.38319(7) 0.0312(2) Uani 1 1 d . . .
C1 C 0.4574(4) 0.7292(3) 0.2185(3) 0.0237(8) Uani 1 1 d . . .
O1 O 0.3307(3) 0.7782(2) 0.2650(2) 0.0359(7) Uiso 1 1 d . . .
O2 O 0.5718(3) 0.8048(3) 0.2199(2) 0.0402(7) Uiso 1 1 d . . .
H2A H 0.5470 0.8634 0.1859 0.060 Uiso 1 1 calc R . .
C3 C 0.3496(5) 0.8025(4) 0.3780(3) 0.0457(11) Uiso 1 1 d . . .
H3A H 0.2589 0.8356 0.4045 0.069 Uiso 1 1 calc R . .
H3B H 0.4307 0.8563 0.3889 0.069 Uiso 1 1 calc R . .
H3C H 0.3718 0.7320 0.4163 0.069 Uiso 1 1 calc R . .
N11 N 0.2950(3) 0.6252(3) 0.0951(2) 0.0230(7) Uani 1 1 d . . .
C12 C 0.4101(4) 0.6964(3) 0.1058(3) 0.0251(8) Uani 1 1 d . . .
C13 C 0.4836(4) 0.7331(3) 0.0184(3) 0.0322(9) Uani 1 1 d . . .
H13A H 0.5638 0.7842 0.0264 0.039 Uiso 1 1 calc R . .
C14 C 0.4396(5) 0.6949(4) -0.0823(3) 0.0366(10) Uani 1 1 d . . .
H14A H 0.4894 0.7194 -0.1434 0.044 Uiso 1 1 calc R . .
C15 C 0.3222(4) 0.6207(4) -0.0914(3) 0.0334(9) Uani 1 1 d . . .
H15A H 0.2906 0.5926 -0.1588 0.040 Uiso 1 1 calc R . .
C16 C 0.2524(4) 0.5884(3) -0.0015(3) 0.0293(9) Uani 1 1 d . . .
H16A H 0.1709 0.5383 -0.0077 0.035 Uiso 1 1 calc R . .
N21 N 0.4010(3) 0.5414(2) 0.2891(2) 0.0209(6) Uani 1 1 d . . .
C22 C 0.5051(4) 0.6224(3) 0.2780(3) 0.0225(8) Uani 1 1 d . . .
C23 C 0.6457(4) 0.6058(3) 0.3177(3) 0.0283(9) Uani 1 1 d . . .
H23A H 0.7188 0.6623 0.3086 0.034 Uiso 1 1 calc R . .
C24 C 0.6798(4) 0.5059(4) 0.3709(3) 0.0340(10) Uani 1 1 d . . .
H24A H 0.7754 0.4940 0.4009 0.041 Uiso 1 1 calc R . .
C25 C 0.5735(4) 0.4246(4) 0.3796(3) 0.0328(9) Uani 1 1 d . . .
H25A H 0.5956 0.3548 0.4142 0.039 Uiso 1 1 calc R . .
C26 C 0.4348(4) 0.4440(3) 0.3382(3) 0.0274(9) Uani 1 1 d . . .
H26A H 0.3616 0.3871 0.3446 0.033 Uiso 1 1 calc R . .

loop_
_atom_site_aniso_label
_atom_site_aniso_U_11
_atom_site_aniso_U_22
_atom_site_aniso_U_33
_atom_site_aniso_U_23
_atom_site_aniso_U_13
_atom_site_aniso_U_12
Pd1 0.02037(15) 0.02648(16) 0.01998(15) -0.00062(13) 0.00145(11) -0.00333(13)
Cl1 0.0232(4) 0.0492(7) 0.0362(5) -0.0031(5) -0.0039(4) -0.0001(4)
Cl2 0.0316(5) 0.0381(6) 0.0243(5) -0.0013(4) 0.0085(4) -0.0066(4)
C1 0.0210(17) 0.025(2) 0.0252(19) 0.0012(16) 0.0016(15) -0.0067(15)
N11 0.0240(15) 0.0241(17) 0.0208(15) 0.0013(13) -0.0019(13) -0.0018(13)
C12 0.0276(18) 0.025(2) 0.0225(18) 0.0032(16) 0.0012(16) 0.0024(16)
C13 0.036(2) 0.028(2) 0.032(2) 0.0027(18) 0.0083(18) -0.0035(17)
C14 0.048(2) 0.038(3) 0.024(2) 0.0071(19) 0.0104(19) 0.001(2)
C15 0.042(2) 0.039(2) 0.0196(19) -0.0006(18) -0.0003(18) 0.0028(19)
C16 0.033(2) 0.030(2) 0.0246(19) -0.0008(17) -0.0024(17) -0.0029(17)
N21 0.0235(15) 0.0202(16) 0.0190(15) -0.0027(12) 0.0008(13) 0.0007(12)
C22 0.0242(18) 0.024(2) 0.0197(17) -0.0038(16) 0.0026(15) -0.0010(15)
C23 0.0244(19) 0.030(2) 0.030(2) -0.0055(17) 0.0016(17) -0.0017(16)
C24 0.026(2) 0.043(3) 0.032(2) -0.007(2) -0.0024(18) 0.0105(19)
C25 0.040(2) 0.032(2) 0.027(2) 0.0045(19) 0.0010(18) 0.0088(19)
C26 0.034(2) 0.020(2) 0.0277(19) 0.0018(16) 0.0033(17) 0.0013(16)

loop_
_atom_type_symbol
_atom_type_description
_atom_type_scat_dispersion_real
_atom_type_scat_dispersion_imag
_atom_type_scat_source
C C 0.0033 0.0016 'International Tables Vol C Tables 4.2.6.8 and 6.1.1.4'
H H 0.0000 0.0000 'International Tables Vol C Tables 4.2.6.8 and 6.1.1.4'
N N 0.0061 0.0033 'International Tables Vol C Tables 4.2.6.8 and 6.1.1.4'
O O 0.0106 0.0060 'International Tables Vol C Tables 4.2.6.8 and 6.1.1.4'
Cl Cl 0.1484 0.1585 'International Tables Vol C Tables 4.2.6.8 and 6.1.1.4'
Pd Pd -0.9988 1.0072 'International Tables Vol C Tables 4.2.6.8 and 6.1.1.4'

loop_
_geom_angle_atom_site_label_1
_geom_angle_atom_site_label_2
_geom_angle_atom_site_label_3
_geom_angle
_geom_angle_site_symmetry_1
_geom_angle_site_symmetry_3
_geom_angle_publ_flag
N11 Pd1 N21 86.44(12) . . ?
N11 Pd1 Cl2 176.91(8) . . ?
N21 Pd1 Cl2 90.89(9) . . ?
N11 Pd1 Cl1 91.29(9) . . ?
N21 Pd1 Cl1 177.74(8) . . ?
Cl2 Pd1 Cl1 91.37(4) . . ?
O2 C1 O1 110.7(3) . . ?
O2 C1 C22 108.9(3) . . ?
O1 C1 C22 110.7(3) . . ?
O2 C1 C12 111.9(3) . . ?
O1 C1 C12 105.9(3) . . ?
C22 C1 C12 108.7(3) . . ?
C1 O1 C3 113.9(3) . . ?
C16 N11 C12 119.9(3) . . ?
C16 N11 Pd1 121.8(3) . . ?
C12 N11 Pd1 118.3(2) . . ?
N11 C12 C13 120.6(3) . . ?
N11 C12 C1 116.8(3) . . ?
C13 C12 C1 122.5(3) . . ?
C12 C13 C14 119.6(4) . . ?
C15 C14 C13 118.8(4) . . ?
C16 C15 C14 118.7(4) . . ?
N11 C16 C15 122.3(4) . . ?
C26 N21 C22 119.9(3) . . ?
C26 N21 Pd1 121.8(2) . . ?
C22 N21 Pd1 118.2(2) . . ?
N21 C22 C23 120.6(3) . . ?
N21 C22 C1 116.2(3) . . ?
C23 C22 C1 123.2(3) . . ?
C22 C23 C24 119.4(4) . . ?
C25 C24 C23 118.9(4) . . ?
C24 C25 C26 119.9(4) . . ?
N21 C26 C25 121.2(4) . . ?

loop_
_geom_bond_atom_site_label_1
_geom_bond_atom_site_label_2
_geom_bond_distance
_geom_bond_site_symmetry_2
_geom_bond_publ_flag
Pd1 N11 2.028(3) . ?
Pd1 N21 2.044(3) . ?
Pd1 Cl2 2.2891(11) . ?
Pd1 Cl1 2.2953(12) . ?
C1 O2 1.370(4) . ?
C1 O1 1.430(4) . ?
C1 C22 1.524(5) . ?
C1 C12 1.525(5) . ?
O1 C3 1.460(5) . ?
N11 C16 1.342(5) . ?
N11 C12 1.346(5) . ?
C12 C13 1.376(5) . ?
C13 C14 1.397(5) . ?
C14 C15 1.384(6) . ?
C15 C16 1.369(5) . ?
N21 C26 1.337(4) . ?
N21 C22 1.355(5) . ?
C22 C23 1.377(5) . ?
C23 C24 1.387(6) . ?
C24 C25 1.368(6) . ?
C25 C26 1.372(5) . ?

loop_
_geom_torsion_atom_site_label_1
_geom_torsion_atom_site_label_2
_geom_torsion_atom_site_label_3
_geom_torsion_atom_site_label_4
_geom_torsion
_geom_torsion_site_symmetry_1
_geom_torsion_site_symmetry_2
_geom_torsion_site_symmetry_3
_geom_torsion_site_symmetry_4
_geom_torsion_publ_flag
O2 C1 O1 C3 -65.6(4) . . . . ?
C22 C1 O1 C3 55.3(4) . . . . ?
C12 C1 O1 C3 172.9(3) . . . . ?
N21 Pd1 N11 C16 131.2(3) . . . . ?
Cl2 Pd1 N11 C16 161.8(15) . . . . ?
Cl1 Pd1 N11 C16 -48.8(3) . . . . ?
N21 Pd1 N11 C12 -46.8(3) . . . . ?
Cl2 Pd1 N11 C12 -16.3(19) . . . . ?
Cl1 Pd1 N11 C12 133.2(3) . . . . ?
C16 N11 C12 C13 0.8(5) . . . . ?
Pd1 N11 C12 C13 178.8(3) . . . . ?
C16 N11 C12 C1 -176.7(3) . . . . ?
Pd1 N11 C12 C1 1.4(4) . . . . ?
O2 C1 C12 N11 -177.9(3) . . . . ?
O1 C1 C12 N11 -57.1(4) . . . . ?
C22 C1 C12 N11 61.8(4) . . . . ?
O2 C1 C12 C13 4.7(5) . . . . ?
O1 C1 C12 C13 125.4(4) . . . . ?
C22 C1 C12 C13 -115.6(4) . . . . ?
N11 C12 C13 C14 -0.9(6) . . . . ?
C1 C12 C13 C14 176.5(4) . . . . ?
C12 C13 C14 C15 0.1(6) . . . . ?
C13 C14 C15 C16 0.7(6) . . . . ?
C12 N11 C16 C15 0.1(6) . . . . ?
Pd1 N11 C16 C15 -177.9(3) . . . . ?
C14 C15 C16 N11 -0.8(6) . . . . ?
N11 Pd1 N21 C26 -132.8(3) . . . . ?
Cl2 Pd1 N21 C26 48.8(3) . . . . ?
Cl1 Pd1 N21 C26 -131(2) . . . . ?
N11 Pd1 N21 C22 46.7(3) . . . . ?
Cl2 Pd1 N21 C22 -131.7(2) . . . . ?
Cl1 Pd1 N21 C22 48(2) . . . . ?
C26 N21 C22 C23 -0.5(5) . . . . ?
Pd1 N21 C22 C23 180.0(3) . . . . ?
C26 N21 C22 C1 178.5(3) . . . . ?
Pd1 N21 C22 C1 -1.1(4) . . . . ?
O2 C1 C22 N21 176.3(3) . . . . ?
O1 C1 C22 N21 54.4(4) . . . . ?
C12 C1 C22 N21 -61.5(4) . . . . ?
O2 C1 C22 C23 -4.7(5) . . . . ?
O1 C1 C22 C23 -126.7(3) . . . . ?
C12 C1 C22 C23 117.4(4) . . . . ?
N21 C22 C23 C24 -1.1(5) . . . . ?
C1 C22 C23 C24 -180.0(3) . . . . ?
C22 C23 C24 C25 2.1(6) . . . . ?
C23 C24 C25 C26 -1.6(6) . . . . ?
C22 N21 C26 C25 1.0(5) . . . . ?
Pd1 N21 C26 C25 -179.5(3) . . . . ?
C24 C25 C26 N21 0.1(6) . . . . ?
